data_2312529
loop_
_publ_author_name
'Wysocki, Waldemar'
'Kamecka, Anna'
'Karczmarzyk, Zbigniew'

_publ_section_title
;
 Synthesis and structural characterizations of three
 carbonyl(&#x3b1;-diimine)hydrido(triphenylphosphine)ruthenium(II)
 complexes with derivatives of 1,10-phenanthroline.
;
_journal_coeditor_code YD3043
_journal_issue 'Pt 7'
_journal_name_full 'Acta crystallographica. Section C, Structural chemistry'
_journal_page_first 319
_journal_page_last 330
_journal_paper_doi 10.1107/S2053229624005898
_journal_volume 80
_journal_year 2024
_chemical_formula_iupac '[Ru H (C14 H12 N2) (C18 H15 P)2 (C O)] P F6'
_chemical_formula_moiety 'C51 H43 N2 O P2 Ru +, F6 P -'
_chemical_formula_sum 'C51 H43 F6 N2 O P3 Ru'
_chemical_formula_weight 1007.85
_chemical_name_systematic
'Carbonylhydrido(4,7-dimethyl-1,10-phenanthroline-\k^2^<i>N</i>,<i>N</i>)bis(triphenylphosphane-\k<i>P</i>)ruthenium(II) hexafluoridophosphate'
_space_group_crystal_system monoclinic
_space_group_IT_number 14
_space_group_name_Hall '-P 2ybc'
_space_group_name_H-M_alt 'P 1 21/c 1'
_atom_sites_solution_hydrogens mixed
_atom_sites_solution_primary difmap
_atom_sites_solution_secondary difmap
_audit_creation_method SHELXL-2014/7
_cell_angle_alpha 90
_cell_angle_beta 109.266(6)
_cell_angle_gamma 90
_cell_formula_units_Z 4
_cell_length_a 14.9624(8)
_cell_length_b 21.9572(7)
_cell_length_c 17.1148(9)
_cell_measurement_reflns_used 6785
_cell_measurement_temperature 298(2)
_cell_measurement_theta_max 27.7630
_cell_measurement_theta_min 2.2900
_cell_volume 5307.9(5)
_computing_cell_refinement
;
CrysAlis PRO (Rigaku OD, 2022)
;
_computing_data_collection
;
CrysAlis PRO (Rigaku OD, 2022)
;
_computing_data_reduction
;
CrysAlis PRO (Rigaku OD, 2022)
;
_computing_molecular_graphics
;
ORTEP-3 for Windows (Farrugia, 2012)
;
_computing_publication_material
;
SHELXL2014 (Sheldrick, 2015) and WinGX (Farrugia, 2012)
;
_computing_structure_refinement
;
SHELXL2014 (Sheldrick, 2015)
;
_computing_structure_solution
;
SHELXS2013 (Sheldrick, 2008)
;
_diffrn_ambient_temperature 298(2)
_diffrn_measured_fraction_theta_full 0.997
_diffrn_measured_fraction_theta_max 0.861
_diffrn_measurement_device_type 'KM4 CCD four-circle'
_diffrn_measurement_method '\w scans'
_diffrn_radiation_type MoK\a
_diffrn_radiation_wavelength 0.71073
_diffrn_reflns_av_R_equivalents 0.0343
_diffrn_reflns_av_unetI/netI 0.0558
_diffrn_reflns_limit_h_max 20
_diffrn_reflns_limit_h_min -17
_diffrn_reflns_limit_k_max 15
_diffrn_reflns_limit_k_min -27
_diffrn_reflns_limit_l_max 12
_diffrn_reflns_limit_l_min -21
_diffrn_reflns_number 25375
_diffrn_reflns_theta_full 25.242
_diffrn_reflns_theta_max 28.792
_diffrn_reflns_theta_min 2.393
_exptl_absorpt_coefficient_mu 0.442
_exptl_absorpt_correction_T_max 1.00000
_exptl_absorpt_correction_T_min 0.69833
_exptl_absorpt_correction_type multi-scan
_exptl_absorpt_process_details
;
CrysAlis PRO (Rigaku OD, 2022)
;
_exptl_crystal_colour yellow
_exptl_crystal_density_diffrn 1.261
_exptl_crystal_description needle
_exptl_crystal_F_000 2056
_exptl_crystal_size_max 0.40
_exptl_crystal_size_mid 0.10
_exptl_crystal_size_min 0.10
_refine_diff_density_max 0.463
_refine_diff_density_min -0.702
_refine_ls_extinction_coef 0.00095(16)
_refine_ls_extinction_expression Fc^*^=kFc[1+0.001xFc^2^\l^3^/sin(2\q)]^-1/4^
_refine_ls_extinction_method
;
SHELXL2014 (Sheldrick, 2015)
;
_refine_ls_goodness_of_fit_ref 1.036
_refine_ls_hydrogen_treatment mixed
_refine_ls_matrix_type full
_refine_ls_number_parameters 638
_refine_ls_number_reflns 11913
_refine_ls_number_restraints 0
_refine_ls_restrained_S_all 1.036
_refine_ls_R_factor_all 0.0709
_refine_ls_R_factor_gt 0.0473
_refine_ls_shift/su_max 0.005
_refine_ls_shift/su_mean 0.000
_refine_ls_structure_factor_coef Fsqd
_refine_ls_weighting_details 'w=1/[\s^2^(Fo^2^)+(0.0530P)^2^+3.0506P] where P=(Fo^2^+2Fc^2^)/3'
_refine_ls_weighting_scheme calc
_refine_ls_wR_factor_gt 0.1105
_refine_ls_wR_factor_ref 0.1253
_reflns_number_gt 8859
_reflns_number_total 11913
_reflns_threshold_expression 'I > 2\s(I)'
_cod_data_source_file yd3043sup1.cif
_cod_data_source_block 3_Ru47dmphen
_cod_depositor_comments 'Adding full bibliography for 2312527--2312529.cif.'
_cod_original_sg_symbol_H-M 'P 21/c'
_cod_database_code 2312529
_cod_database_fobs_code 2312529
_shelx_space_group_comment
;
The symmetry employed for this shelxl refinement is uniquely defined
by the following loop, which should always be used as a source of
symmetry information in preference to the above space-group names.
They are only intended as comments.
;

loop_
_space_group_symop_operation_xyz
'x, y, z'
'-x, y+1/2, -z+1/2'
'-x, -y, -z'
'x, -y-1/2, z-1/2'

loop_
_atom_site_type_symbol
_atom_site_label
_atom_site_fract_x
_atom_site_fract_y
_atom_site_fract_z
_atom_site_U_iso_or_equiv
_atom_site_adp_type
_atom_site_calc_flag
_atom_site_occupancy
_atom_site_disorder_assembly
_atom_site_disorder_group
C C2 0.6306(3) 0.95356(14) 0.6932(2) 0.0434(8) Uani d 1 . .
H H2 0.5689 0.9658 0.6648 0.065 Uiso calc 1 . .
C C3 0.6549(3) 0.89272(15) 0.6880(2) 0.0545(9) Uani d 1 . .
H H3 0.6095 0.8656 0.6565 0.082 Uiso calc 1 . .
C C4 0.7449(3) 0.87249(14) 0.7287(2) 0.0544(10) Uani d 1 . .
C C5 0.9100(3) 0.90216(18) 0.8180(3) 0.0668(11) Uani d 1 . .
H H5 0.9315 0.8625 0.8171 0.100 Uiso calc 1 . .
C C6 0.9716(3) 0.9449(2) 0.8596(3) 0.0704(12) Uani d 1 . .
H H6 1.0346 0.9342 0.8856 0.106 Uiso calc 1 . .
C C7 1.0036(3) 1.0536(2) 0.9102(3) 0.0632(11) Uani d 1 . .
C C8 0.9646(3) 1.1091(2) 0.9139(3) 0.0651(11) Uani d 1 . .
H H7 1.0024 1.1401 0.9448 0.098 Uiso calc 1 . .
C C9 0.8699(3) 1.12020(16) 0.8728(2) 0.0523(9) Uani d 1 . .
H H8 0.8463 1.1588 0.8771 0.079 Uiso calc 1 . .
C C11 0.7819(2) 0.97623(13) 0.77764(18) 0.0347(7) Uani d 1 . .
C C12 0.8123(3) 0.91566(14) 0.7747(2) 0.0468(8) Uani d 1 . .
C C13 0.8468(2) 1.02126(14) 0.82465(19) 0.0378(7) Uani d 1 . .
C C14 0.9430(2) 1.00649(17) 0.8653(2) 0.0529(9) Uani d 1 . .
C C15 0.7709(4) 0.80602(17) 0.7250(3) 0.0855(15) Uani d 1 . .
H H15A 0.8272 0.8032 0.7100 0.128 Uiso calc 1 . .
H H15B 0.7200 0.7853 0.6843 0.128 Uiso calc 1 . .
H H15C 0.7820 0.7875 0.7781 0.128 Uiso calc 1 . .
C C16 1.1090(3) 1.0424(3) 0.9512(3) 0.0959(17) Uani d 1 . .
H H16A 1.1188 1.0025 0.9754 0.144 Uiso calc 1 . .
H H16B 1.1346 1.0723 0.9936 0.144 Uiso calc 1 . .
H H16C 1.1403 1.0454 0.9105 0.144 Uiso calc 1 . .
C C21 0.6408(2) 1.17079(14) 0.7579(2) 0.0411(7) Uani d 1 . .
C C31 0.6154(2) 1.16004(13) 0.55026(19) 0.0366(7) Uani d 1 . .
C C32 0.5323(3) 1.18092(16) 0.5588(2) 0.0499(9) Uani d 1 . .
H H32 0.5161 1.1696 0.6047 0.075 Uiso calc 1 . .
C C33 0.4720(3) 1.21908(18) 0.4986(3) 0.0644(11) Uani d 1 . .
H H33 0.4165 1.2335 0.5051 0.097 Uiso calc 1 . .
C C34 0.4946(3) 1.23506(17) 0.4310(3) 0.0668(12) Uani d 1 . .
H H34 0.4554 1.2614 0.3921 0.100 Uiso calc 1 . .
C C35 0.5746(3) 1.2127(2) 0.4195(3) 0.0775(13) Uani d 1 . .
H H35 0.5880 1.2222 0.3716 0.116 Uiso calc 1 . .
C C36 0.6356(3) 1.17583(19) 0.4792(2) 0.0652(11) Uani d 1 . .
H H36 0.6907 1.1615 0.4717 0.098 Uiso calc 1 . .
C C41 0.7001(2) 1.04130(13) 0.56639(18) 0.0343(7) Uani d 1 . .
C C42 0.6189(2) 1.02333(15) 0.5029(2) 0.0465(8) Uani d 1 . .
H H42 0.5660 1.0486 0.4871 0.070 Uiso calc 1 . .
C C43 0.6166(3) 0.96814(17) 0.4633(2) 0.0611(10) Uani d 1 . .
H H43 0.5621 0.9564 0.4211 0.092 Uiso calc 1 . .
C C44 0.6947(3) 0.93030(17) 0.4862(3) 0.0635(11) Uani d 1 . .
H H44 0.6928 0.8934 0.4591 0.095 Uiso calc 1 . .
C C45 0.7753(3) 0.94729(16) 0.5491(2) 0.0561(10) Uani d 1 . .
H H45 0.8278 0.9218 0.5649 0.084 Uiso calc 1 . .
C C46 0.7777(2) 1.00257(15) 0.5890(2) 0.0444(8) Uani d 1 . .
H H46 0.8322 1.0138 0.6316 0.067 Uiso calc 1 . .
C C51 0.8127(2) 1.14734(14) 0.6390(2) 0.0405(7) Uani d 1 . .
C C52 0.8669(3) 1.13433(18) 0.5882(3) 0.0596(10) Uani d 1 . .
H H52 0.8466 1.1046 0.5475 0.089 Uiso calc 1 . .
C C53 0.9504(3) 1.1654(2) 0.5983(3) 0.0836(15) Uani d 1 . .
H H53 0.9858 1.1569 0.5639 0.125 Uiso calc 1 . .
C C54 0.9816(3) 1.2096(2) 0.6604(3) 0.0886(15) Uani d 1 . .
H H54 1.0382 1.2300 0.6680 0.133 Uiso calc 1 . .
C C55 0.9288(3) 1.2225(2) 0.7094(3) 0.0770(13) Uani d 1 . .
H H55 0.9495 1.2518 0.7506 0.115 Uiso calc 1 . .
C C56 0.8442(3) 1.19218(17) 0.6983(2) 0.0571(10) Uani d 1 . .
H H56 0.8080 1.2023 0.7314 0.086 Uiso calc 1 . .
C C61 0.4765(2) 1.09982(13) 0.8378(2) 0.0370(7) Uani d 1 . .
C C62 0.4406(3) 1.09980(16) 0.9031(2) 0.0504(9) Uani d 1 . .
H H62 0.4773 1.0847 0.9544 0.076 Uiso calc 1 . .
C C63 0.3505(3) 1.12205(17) 0.8923(3) 0.0580(10) Uani d 1 . .
H H63 0.3273 1.1220 0.9364 0.087 Uiso calc 1 . .
C C64 0.2956(3) 1.14410(17) 0.8165(3) 0.0610(10) Uani d 1 . .
H H64 0.2347 1.1579 0.8093 0.091 Uiso calc 1 . .
C C65 0.3299(3) 1.1458(2) 0.7520(2) 0.0643(11) Uani d 1 . .
H H65 0.2929 1.1616 0.7012 0.096 Uiso calc 1 . .
C C66 0.4206(3) 1.12390(17) 0.7624(2) 0.0546(9) Uani d 1 . .
H H66 0.4439 1.1254 0.7184 0.082 Uiso calc 1 . .
C C71 0.5698(2) 0.98395(14) 0.8558(2) 0.0417(7) Uani d 1 . .
C C72 0.6455(3) 0.94407(16) 0.8883(2) 0.0525(9) Uani d 1 . .
H H72 0.7064 0.9595 0.9119 0.079 Uiso calc 1 . .
C C73 0.6311(4) 0.88146(19) 0.8860(3) 0.0712(13) Uani d 1 . .
H H73 0.6821 0.8553 0.9078 0.107 Uiso calc 1 . .
C C74 0.5419(5) 0.85844(19) 0.8515(4) 0.0895(17) Uani d 1 . .
H H74 0.5324 0.8165 0.8506 0.134 Uiso calc 1 . .
C C75 0.4665(4) 0.8962(2) 0.8184(4) 0.0945(17) Uani d 1 . .
H H75 0.4062 0.8800 0.7942 0.142 Uiso calc 1 . .
C C76 0.4801(3) 0.95970(17) 0.8211(3) 0.0671(11) Uani d 1 . .
H H76 0.4285 0.9855 0.7994 0.101 Uiso calc 1 . .
C C81 0.6623(2) 1.08640(16) 0.9578(2) 0.0432(8) Uani d 1 . .
C C82 0.7055(3) 1.14312(19) 0.9703(2) 0.0678(12) Uani d 1 . .
H H82 0.6991 1.1682 0.9251 0.102 Uiso calc 1 . .
C C83 0.7576(4) 1.1630(3) 1.0483(3) 0.0946(17) Uani d 1 . .
H H83 0.7844 1.2017 1.0557 0.142 Uiso calc 1 . .
C C84 0.7700(4) 1.1253(3) 1.1155(3) 0.0896(16) Uani d 1 . .
H H84 0.8072 1.1378 1.1681 0.134 Uiso calc 1 . .
C C85 0.7277(4) 1.0696(3) 1.1047(2) 0.0790(14) Uani d 1 . .
H H85 0.7353 1.0446 1.1503 0.119 Uiso calc 1 . .
C C86 0.6730(3) 1.0495(2) 1.0258(2) 0.0601(10) Uani d 1 . .
H H86 0.6439 1.0115 1.0192 0.090 Uiso calc 1 . .
N N1 0.69155(18) 0.99485(10) 0.73693(15) 0.0346(6) Uani d 1 . .
N N10 0.81008(18) 1.07848(11) 0.82722(15) 0.0371(6) Uani d 1 . .
O O22 0.6272(2) 1.22248(10) 0.76208(17) 0.0680(8) Uani d 1 . .
P P1 0.69874(5) 1.11018(3) 0.62658(5) 0.03094(17) Uani d 1 . .
P P2 0.59291(6) 1.06547(4) 0.85096(5) 0.03407(18) Uani d 1 . .
Ru Ru1 0.66288(2) 1.08911(2) 0.74858(2) 0.02911(9) Uani d 1 . .
H H1 0.559(2) 1.0828(13) 0.6853(19) 0.044 Uiso d 1 . .
F F1A 0.7415(11) 0.7452(7) 0.9251(7) 0.143(7) Uani d 0.417(13) A 1
F F2A 0.8678(16) 0.6928(7) 1.0643(14) 0.184(8) Uani d 0.417(13) A 1
F F3A 0.8615(16) 0.6802(6) 0.9676(15) 0.137(8) Uani d 0.417(13) A 1
F F4A 0.9253(13) 0.7423(7) 1.0750(11) 0.154(6) Uani d 0.417(13) A 1
F F5A 0.8087(11) 0.8005(7) 1.0323(10) 0.136(7) Uani d 0.417(13) A 1
F F6A 0.884(2) 0.7747(7) 0.9477(16) 0.245(13) Uani d 0.417(13) A 1
F F1B 0.7406(6) 0.7402(5) 0.9781(14) 0.190(7) Uani d 0.583(13) A 2
F F2B 0.7976(18) 0.6998(6) 1.0504(10) 0.191(7) Uani d 0.583(13) A 2
F F3B 0.8512(11) 0.6990(7) 0.9352(10) 0.154(6) Uani d 0.583(13) A 2
F F4B 0.9575(5) 0.7504(4) 1.0301(9) 0.109(3) Uani d 0.583(13) A 2
F F5B 0.8488(12) 0.7939(5) 1.0722(10) 0.157(6) Uani d 0.583(13) A 2
F F6B 0.8476(6) 0.8029(5) 0.9477(7) 0.137(5) Uani d 0.583(13) A 2
P P3 0.84264(9) 0.74431(5) 1.00104(8) 0.0684(3) Uani d 1 . .

loop_
_atom_site_aniso_label
_atom_site_aniso_U_11
_atom_site_aniso_U_22
_atom_site_aniso_U_33
_atom_site_aniso_U_12
_atom_site_aniso_U_13
_atom_site_aniso_U_23
C2 0.050(2) 0.0393(16) 0.0372(18) -0.0093(15) 0.0094(15) -0.0031(14)
C3 0.074(3) 0.0393(17) 0.048(2) -0.0110(19) 0.017(2) -0.0068(16)
C4 0.081(3) 0.0342(17) 0.051(2) 0.0028(18) 0.026(2) -0.0002(15)
C5 0.066(3) 0.054(2) 0.080(3) 0.024(2) 0.022(2) 0.007(2)
C6 0.044(2) 0.074(3) 0.088(3) 0.026(2) 0.014(2) 0.011(2)
C7 0.034(2) 0.083(3) 0.064(3) -0.006(2) 0.0038(18) 0.007(2)
C8 0.039(2) 0.067(2) 0.072(3) -0.014(2) -0.0042(19) -0.006(2)
C9 0.047(2) 0.0465(19) 0.053(2) -0.0104(17) 0.0022(17) -0.0077(16)
C11 0.0369(17) 0.0342(15) 0.0329(16) 0.0055(13) 0.0113(13) 0.0030(12)
C12 0.059(2) 0.0404(17) 0.0434(19) 0.0076(16) 0.0194(17) 0.0052(15)
C13 0.0337(16) 0.0407(16) 0.0371(17) 0.0034(14) 0.0092(14) 0.0049(13)
C14 0.0352(19) 0.062(2) 0.057(2) 0.0055(17) 0.0085(16) 0.0057(18)
C15 0.117(4) 0.041(2) 0.094(4) 0.016(2) 0.030(3) -0.007(2)
C16 0.035(2) 0.123(4) 0.110(4) 0.003(3) -0.002(2) 0.012(3)
C21 0.048(2) 0.0417(17) 0.0379(18) 0.0023(15) 0.0196(15) -0.0020(14)
C31 0.0404(18) 0.0329(15) 0.0358(17) -0.0026(14) 0.0115(14) 0.0018(13)
C32 0.054(2) 0.054(2) 0.0406(19) 0.0106(17) 0.0129(17) 0.0040(16)
C33 0.060(3) 0.061(2) 0.062(3) 0.019(2) 0.005(2) 0.001(2)
C34 0.077(3) 0.046(2) 0.058(3) 0.000(2) -0.003(2) 0.0185(19)
C35 0.078(3) 0.088(3) 0.064(3) -0.004(3) 0.020(2) 0.039(2)
C36 0.060(3) 0.083(3) 0.059(3) 0.007(2) 0.028(2) 0.031(2)
C41 0.0351(16) 0.0387(15) 0.0318(16) -0.0016(13) 0.0149(13) -0.0027(13)
C42 0.0396(19) 0.0467(18) 0.050(2) -0.0014(16) 0.0105(16) -0.0087(16)
C43 0.057(2) 0.059(2) 0.056(2) -0.003(2) 0.0045(19) -0.0238(19)
C44 0.076(3) 0.049(2) 0.066(3) 0.001(2) 0.024(2) -0.0223(19)
C45 0.058(2) 0.047(2) 0.067(3) 0.0116(18) 0.025(2) -0.0082(18)
C46 0.0393(18) 0.0496(18) 0.046(2) 0.0022(16) 0.0154(15) -0.0076(15)
C51 0.0351(17) 0.0449(17) 0.0413(18) -0.0055(14) 0.0124(14) 0.0016(14)
C52 0.048(2) 0.070(2) 0.071(3) -0.0180(19) 0.033(2) -0.013(2)
C53 0.059(3) 0.102(3) 0.106(4) -0.030(3) 0.049(3) -0.017(3)
C54 0.058(3) 0.104(4) 0.111(4) -0.043(3) 0.038(3) -0.017(3)
C55 0.073(3) 0.079(3) 0.080(3) -0.039(3) 0.027(3) -0.019(2)
C56 0.060(2) 0.060(2) 0.056(2) -0.0206(19) 0.025(2) -0.0096(18)
C61 0.0334(16) 0.0394(16) 0.0397(17) 0.0029(13) 0.0139(14) 0.0005(13)
C62 0.050(2) 0.060(2) 0.047(2) 0.0056(18) 0.0228(17) 0.0118(17)
C63 0.055(2) 0.068(2) 0.063(3) 0.014(2) 0.036(2) 0.012(2)
C64 0.043(2) 0.064(2) 0.084(3) 0.0093(19) 0.030(2) 0.002(2)
C65 0.051(2) 0.083(3) 0.055(2) 0.024(2) 0.0118(19) 0.014(2)
C66 0.047(2) 0.075(2) 0.043(2) 0.0163(19) 0.0165(17) 0.0081(18)
C71 0.0446(19) 0.0428(17) 0.0401(18) 0.0033(15) 0.0172(15) 0.0066(14)
C72 0.059(2) 0.055(2) 0.047(2) 0.0130(18) 0.0207(18) 0.0155(17)
C73 0.102(4) 0.055(2) 0.067(3) 0.024(3) 0.041(3) 0.025(2)
C74 0.127(5) 0.042(2) 0.124(5) -0.005(3) 0.074(4) 0.009(3)
C75 0.086(4) 0.060(3) 0.149(5) -0.020(3) 0.054(4) -0.010(3)
C76 0.049(2) 0.052(2) 0.099(3) -0.0040(19) 0.022(2) -0.001(2)
C81 0.0366(17) 0.060(2) 0.0322(17) 0.0038(16) 0.0102(14) -0.0004(15)
C82 0.084(3) 0.076(3) 0.036(2) -0.014(2) 0.009(2) -0.0099(19)
C83 0.115(4) 0.111(4) 0.049(3) -0.030(3) 0.015(3) -0.026(3)
C84 0.080(3) 0.139(5) 0.038(2) 0.000(3) 0.004(2) -0.019(3)
C85 0.088(3) 0.115(4) 0.031(2) 0.024(3) 0.015(2) 0.009(2)
C86 0.060(2) 0.084(3) 0.035(2) 0.012(2) 0.0141(18) 0.0105(19)
N1 0.0413(15) 0.0319(12) 0.0305(13) -0.0010(11) 0.0119(11) 0.0004(10)
N10 0.0315(14) 0.0407(14) 0.0343(14) -0.0012(11) 0.0043(11) -0.0005(11)
O22 0.106(2) 0.0393(14) 0.0653(18) 0.0139(14) 0.0368(17) -0.0063(12)
P1 0.0305(4) 0.0333(4) 0.0304(4) -0.0016(3) 0.0119(3) -0.0013(3)
P2 0.0322(4) 0.0408(4) 0.0289(4) 0.0017(3) 0.0095(3) 0.0033(3)
Ru1 0.02960(14) 0.03031(13) 0.02647(13) -0.00028(10) 0.00795(9) -0.00177(9)
F1A 0.148(12) 0.123(9) 0.096(8) 0.030(8) -0.043(7) -0.025(6)
F2A 0.221(18) 0.099(8) 0.29(2) 0.022(11) 0.155(16) 0.102(12)
F3A 0.129(11) 0.055(5) 0.27(2) 0.006(5) 0.130(14) -0.006(8)
F4A 0.107(11) 0.161(12) 0.142(12) 0.011(10) -0.031(9) 0.021(10)
F5A 0.134(9) 0.111(8) 0.125(10) 0.063(7) -0.010(8) -0.067(7)
F6A 0.51(4) 0.087(9) 0.29(2) -0.044(13) 0.35(3) -0.006(10)
F1B 0.060(5) 0.124(7) 0.42(2) -0.014(5) 0.123(9) -0.014(13)
F2B 0.32(2) 0.121(8) 0.205(11) -0.085(11) 0.191(14) -0.022(7)
F3B 0.108(7) 0.196(13) 0.167(10) -0.030(9) 0.056(7) -0.122(10)
F4B 0.062(4) 0.086(5) 0.178(9) -0.005(3) 0.039(5) -0.021(5)
F5B 0.200(12) 0.128(8) 0.196(12) -0.045(9) 0.139(10) -0.073(8)
F6B 0.128(6) 0.102(6) 0.153(9) -0.026(5) 0.007(6) 0.055(6)
P3 0.0694(8) 0.0570(6) 0.0908(9) 0.0022(6) 0.0424(7) 0.0009(6)

loop_
_atom_type_symbol
_atom_type_description
_atom_type_scat_dispersion_real
_atom_type_scat_dispersion_imag
_atom_type_scat_source
C C 0.0033 0.0016 'International Tables Vol C Tables 4.2.6.8 and 6.1.1.4'
H H 0.0000 0.0000 'International Tables Vol C Tables 4.2.6.8 and 6.1.1.4'
N N 0.0061 0.0033 'International Tables Vol C Tables 4.2.6.8 and 6.1.1.4'
O O 0.0106 0.0060 'International Tables Vol C Tables 4.2.6.8 and 6.1.1.4'
F F 0.0171 0.0103 'International Tables Vol C Tables 4.2.6.8 and 6.1.1.4'
P P 0.1023 0.0942 'International Tables Vol C Tables 4.2.6.8 and 6.1.1.4'
Ru Ru -1.2594 0.8363 'International Tables Vol C Tables 4.2.6.8 and 6.1.1.4'

loop_
_geom_angle_atom_site_label_1
_geom_angle_atom_site_label_2
_geom_angle_atom_site_label_3
_geom_angle_site_symmetry_1
_geom_angle_site_symmetry_3
_geom_angle
_geom_angle_publ_flag
N1 C2 C3 . . 123.0(3) ?
N1 C2 H2 . . 118.5 ?
C3 C2 H2 . . 118.5 ?
C4 C3 C2 . . 120.7(3) ?
C4 C3 H3 . . 119.6 ?
C2 C3 H3 . . 119.6 ?
C3 C4 C12 . . 117.7(3) ?
C3 C4 C15 . . 120.9(4) ?
C12 C4 C15 . . 121.4(4) ?
C6 C5 C12 . . 122.2(3) ?
C6 C5 H5 . . 118.9 ?
C12 C5 H5 . . 118.9 ?
C5 C6 C14 . . 121.9(4) ?
C5 C6 H6 . . 119.1 ?
C14 C6 H6 . . 119.1 ?
C8 C7 C14 . . 118.0(3) ?
C8 C7 C16 . . 121.2(4) ?
C14 C7 C16 . . 120.8(4) ?
C7 C8 C9 . . 121.2(4) ?
C7 C8 H7 . . 119.4 ?
C9 C8 H7 . . 119.4 ?
N10 C9 C8 . . 123.6(3) ?
N10 C9 H8 . . 118.2 ?
C8 C9 H8 . . 118.2 ?
N1 C11 C12 . . 122.8(3) ?
N1 C11 C13 . . 117.0(3) ?
C12 C11 C13 . . 120.3(3) ?
C11 C12 C4 . . 118.1(3) ?
C11 C12 C5 . . 117.5(3) ?
C4 C12 C5 . . 124.4(3) ?
N10 C13 C14 . . 123.0(3) ?
N10 C13 C11 . . 116.4(3) ?
C14 C13 C11 . . 120.6(3) ?
C13 C14 C7 . . 117.6(3) ?
C13 C14 C6 . . 117.5(3) ?
C7 C14 C6 . . 124.9(4) ?
C4 C15 H15A . . 109.5 ?
C4 C15 H15B . . 109.5 ?
H15A C15 H15B . . 109.5 ?
C4 C15 H15C . . 109.5 ?
H15A C15 H15C . . 109.5 ?
H15B C15 H15C . . 109.5 ?
C7 C16 H16A . . 109.5 ?
C7 C16 H16B . . 109.5 ?
H16A C16 H16B . . 109.5 ?
C7 C16 H16C . . 109.5 ?
H16A C16 H16C . . 109.5 ?
H16B C16 H16C . . 109.5 ?
O22 C21 Ru1 . . 178.5(3) ?
C32 C31 C36 . . 118.3(3) ?
C32 C31 P1 . . 123.1(2) ?
C36 C31 P1 . . 118.5(3) ?
C31 C32 C33 . . 120.4(3) ?
C31 C32 H32 . . 119.8 ?
C33 C32 H32 . . 119.8 ?
C34 C33 C32 . . 120.1(4) ?
C34 C33 H33 . . 119.9 ?
C32 C33 H33 . . 119.9 ?
C33 C34 C35 . . 120.4(4) ?
C33 C34 H34 . . 119.8 ?
C35 C34 H34 . . 119.8 ?
C34 C35 C36 . . 120.0(4) ?
C34 C35 H35 . . 120.0 ?
C36 C35 H35 . . 120.0 ?
C35 C36 C31 . . 120.7(4) ?
C35 C36 H36 . . 119.7 ?
C31 C36 H36 . . 119.7 ?
C46 C41 C42 . . 118.6(3) ?
C46 C41 P1 . . 120.8(2) ?
C42 C41 P1 . . 120.2(2) ?
C43 C42 C41 . . 120.3(3) ?
C43 C42 H42 . . 119.9 ?
C41 C42 H42 . . 119.9 ?
C44 C43 C42 . . 120.4(4) ?
C44 C43 H43 . . 119.8 ?
C42 C43 H43 . . 119.8 ?
C45 C44 C43 . . 119.9(3) ?
C45 C44 H44 . . 120.0 ?
C43 C44 H44 . . 120.0 ?
C44 C45 C46 . . 119.7(3) ?
C44 C45 H45 . . 120.1 ?
C46 C45 H45 . . 120.1 ?
C41 C46 C45 . . 121.0(3) ?
C41 C46 H46 . . 119.5 ?
C45 C46 H46 . . 119.5 ?
C56 C51 C52 . . 118.3(3) ?
C56 C51 P1 . . 118.7(3) ?
C52 C51 P1 . . 122.8(3) ?
C53 C52 C51 . . 120.5(4) ?
C53 C52 H52 . . 119.8 ?
C51 C52 H52 . . 119.8 ?
C52 C53 C54 . . 119.8(4) ?
C52 C53 H53 . . 120.1 ?
C54 C53 H53 . . 120.1 ?
C55 C54 C53 . . 119.8(4) ?
C55 C54 H54 . . 120.1 ?
C53 C54 H54 . . 120.1 ?
C54 C55 C56 . . 120.4(4) ?
C54 C55 H55 . . 119.8 ?
C56 C55 H55 . . 119.8 ?
C51 C56 C55 . . 121.2(4) ?
C51 C56 H56 . . 119.4 ?
C55 C56 H56 . . 119.4 ?
C66 C61 C62 . . 118.2(3) ?
C66 C61 P2 . . 121.7(2) ?
C62 C61 P2 . . 120.1(3) ?
C63 C62 C61 . . 120.6(3) ?
C63 C62 H62 . . 119.7 ?
C61 C62 H62 . . 119.7 ?
C64 C63 C62 . . 120.1(3) ?
C64 C63 H63 . . 120.0 ?
C62 C63 H63 . . 120.0 ?
C65 C64 C63 . . 120.5(4) ?
C65 C64 H64 . . 119.8 ?
C63 C64 H64 . . 119.8 ?
C64 C65 C66 . . 119.8(4) ?
C64 C65 H65 . . 120.1 ?
C66 C65 H65 . . 120.1 ?
C61 C66 C65 . . 120.8(3) ?
C61 C66 H66 . . 119.6 ?
C65 C66 H66 . . 119.6 ?
C76 C71 C72 . . 118.4(3) ?
C76 C71 P2 . . 121.9(3) ?
C72 C71 P2 . . 119.5(3) ?
C73 C72 C71 . . 120.8(4) ?
C73 C72 H72 . . 119.6 ?
C71 C72 H72 . . 119.6 ?
C74 C73 C72 . . 119.9(4) ?
C74 C73 H73 . . 120.0 ?
C72 C73 H73 . . 120.0 ?
C75 C74 C73 . . 120.7(4) ?
C75 C74 H74 . . 119.6 ?
C73 C74 H74 . . 119.6 ?
C74 C75 C76 . . 119.8(5) ?
C74 C75 H75 . . 120.1 ?
C76 C75 H75 . . 120.1 ?
C71 C76 C75 . . 120.3(4) ?
C71 C76 H76 . . 119.8 ?
C75 C76 H76 . . 119.8 ?
C86 C81 C82 . . 118.5(3) ?
C86 C81 P2 . . 124.1(3) ?
C82 C81 P2 . . 117.4(3) ?
C83 C82 C81 . . 121.4(4) ?
C83 C82 H82 . . 119.3 ?
C81 C82 H82 . . 119.3 ?
C82 C83 C84 . . 119.7(5) ?
C82 C83 H83 . . 120.2 ?
C84 C83 H83 . . 120.2 ?
C85 C84 C83 . . 119.8(4) ?
C85 C84 H84 . . 120.1 ?
C83 C84 H84 . . 120.1 ?
C84 C85 C86 . . 120.9(4) ?
C84 C85 H85 . . 119.6 ?
C86 C85 H85 . . 119.6 ?
C81 C86 C85 . . 119.7(4) ?
C81 C86 H86 . . 120.2 ?
C85 C86 H86 . . 120.2 ?
C2 N1 C11 . . 117.6(3) ?
C2 N1 Ru1 . . 126.3(2) ?
C11 N1 Ru1 . . 116.02(19) ?
C9 N10 C13 . . 116.5(3) ?
C9 N10 Ru1 . . 129.2(2) ?
C13 N10 Ru1 . . 114.18(19) ?
C41 P1 C51 . . 104.45(14) ?
C41 P1 C31 . . 102.86(14) ?
C51 P1 C31 . . 101.74(14) ?
C41 P1 Ru1 . . 112.47(10) ?
C51 P1 Ru1 . . 117.13(11) ?
C31 P1 Ru1 . . 116.42(10) ?
C71 P2 C81 . . 104.64(15) ?
C71 P2 C61 . . 102.77(15) ?
C81 P2 C61 . . 102.73(15) ?
C71 P2 Ru1 . . 112.49(10) ?
C81 P2 Ru1 . . 115.92(11) ?
C61 P2 Ru1 . . 116.68(10) ?
C21 Ru1 N1 . . 178.57(12) ?
C21 Ru1 N10 . . 102.96(13) ?
N1 Ru1 N10 . . 76.17(9) ?
C21 Ru1 P1 . . 89.17(10) ?
N1 Ru1 P1 . . 89.77(7) ?
N10 Ru1 P1 . . 95.08(7) ?
C21 Ru1 P2 . . 90.78(10) ?
N1 Ru1 P2 . . 90.46(7) ?
N10 Ru1 P2 . . 97.03(7) ?
P1 Ru1 P2 . . 167.58(3) ?
C21 Ru1 H1 . . 88.9(10) ?
N1 Ru1 H1 . . 91.9(10) ?
N10 Ru1 H1 . . 167.8(10) ?
P1 Ru1 H1 . . 82.4(11) ?
P2 Ru1 H1 . . 85.2(11) ?
F4A F2A P3 . . 60.0(7) ?
F4A F2A F3A . . 95.4(16) ?
P3 F2A F3A . . 59.6(8) ?
P3 F3A F2A . . 56.2(8) ?
F2A F4A P3 . . 65.6(10) ?
P3 F1B F2B . . 64.0(9) ?
F1B F2B P3 . . 55.4(5) ?
F6A P3 F4A . . 98.3(12) ?
F6A P3 F5A . . 96.6(10) ?
F4A P3 F5A . . 90.3(7) ?
F6A P3 F2A . . 137.9(17) ?
F4A P3 F2A . . 54.4(12) ?
F5A P3 F2A . . 113.0(12) ?
F1B P3 F3B . . 95.5(9) ?
F6A P3 F3A . . 91.0(9) ?
F4A P3 F3A . . 95.0(11) ?
F5A P3 F3A . . 170.1(11) ?
F2A P3 F3A . . 64.2(11) ?
F1B P3 F2B . . 60.6(12) ?
F3B P3 F2B . . 98.4(8) ?
F1B P3 F6B . . 98.0(8) ?
F3B P3 F6B . . 94.1(8) ?
F2B P3 F6B . . 156.0(12) ?
F1B P3 F5B . . 92.3(7) ?
F3B P3 F5B . . 172.1(8) ?
F2B P3 F5B . . 86.6(6) ?
F6B P3 F5B . . 83.4(6) ?
F1B P3 F4B . . 177.7(7) ?
F3B P3 F4B . . 86.7(7) ?
F2B P3 F4B . . 118.7(12) ?
F6B P3 F4B . . 82.2(5) ?
F5B P3 F4B . . 85.5(5) ?
F6A P3 F1A . . 88.4(14) ?
F4A P3 F1A . . 172.9(10) ?
F5A P3 F1A . . 86.6(7) ?
F2A P3 F1A . . 121.3(12) ?
F3A P3 F1A . . 87.2(10) ?

loop_
_geom_bond_atom_site_label_1
_geom_bond_atom_site_label_2
_geom_bond_site_symmetry_2
_geom_bond_distance
_geom_bond_publ_flag
C2 N1 . 1.328(4) ?
C2 C3 . 1.395(5) ?
C2 H2 . 0.9300 ?
C3 C4 . 1.370(5) ?
C3 H3 . 0.9300 ?
C4 C12 . 1.419(5) ?
C4 C15 . 1.517(5) ?
C5 C6 . 1.343(6) ?
C5 C12 . 1.435(5) ?
C5 H5 . 0.9300 ?
C6 C14 . 1.431(5) ?
C6 H6 . 0.9300 ?
C7 C8 . 1.362(6) ?
C7 C14 . 1.422(5) ?
C7 C16 . 1.520(5) ?
C8 C9 . 1.380(5) ?
C8 H7 . 0.9300 ?
C9 N10 . 1.337(4) ?
C9 H8 . 0.9300 ?
C11 N1 . 1.364(4) ?
C11 C12 . 1.412(4) ?
C11 C13 . 1.432(4) ?
C13 N10 . 1.377(4) ?
C13 C14 . 1.415(4) ?
C15 H15A . 0.9600 ?
C15 H15B . 0.9600 ?
C15 H15C . 0.9600 ?
C16 H16A . 0.9600 ?
C16 H16B . 0.9600 ?
C16 H16C . 0.9600 ?
C21 O22 . 1.160(4) ?
C21 Ru1 . 1.840(3) ?
C31 C32 . 1.378(4) ?
C31 C36 . 1.390(5) ?
C31 P1 . 1.840(3) ?
C32 C33 . 1.401(5) ?
C32 H32 . 0.9300 ?
C33 C34 . 1.354(6) ?
C33 H33 . 0.9300 ?
C34 C35 . 1.367(6) ?
C34 H34 . 0.9300 ?
C35 C36 . 1.384(5) ?
C35 H35 . 0.9300 ?
C36 H36 . 0.9300 ?
C41 C46 . 1.387(4) ?
C41 C42 . 1.393(4) ?
C41 P1 . 1.834(3) ?
C42 C43 . 1.383(5) ?
C42 H42 . 0.9300 ?
C43 C44 . 1.380(5) ?
C43 H43 . 0.9300 ?
C44 C45 . 1.377(5) ?
C44 H44 . 0.9300 ?
C45 C46 . 1.387(4) ?
C45 H45 . 0.9300 ?
C46 H46 . 0.9300 ?
C51 C56 . 1.380(5) ?
C51 C52 . 1.400(5) ?
C51 P1 . 1.838(3) ?
C52 C53 . 1.384(5) ?
C52 H52 . 0.9300 ?
C53 C54 . 1.400(6) ?
C53 H53 . 0.9300 ?
C54 C55 . 1.359(6) ?
C54 H54 . 0.9300 ?
C55 C56 . 1.386(5) ?
C55 H55 . 0.9300 ?
C56 H56 . 0.9300 ?
C61 C66 . 1.390(4) ?
C61 C62 . 1.390(4) ?
C61 P2 . 1.843(3) ?
C62 C63 . 1.387(5) ?
C62 H62 . 0.9300 ?
C63 C64 . 1.374(5) ?
C63 H63 . 0.9300 ?
C64 C65 . 1.363(5) ?
C64 H64 . 0.9300 ?
C65 C66 . 1.395(5) ?
C65 H65 . 0.9300 ?
C66 H66 . 0.9300 ?
C71 C76 . 1.383(5) ?
C71 C72 . 1.394(5) ?
C71 P2 . 1.830(3) ?
C72 C73 . 1.390(5) ?
C72 H72 . 0.9300 ?
C73 C74 . 1.366(7) ?
C73 H73 . 0.9300 ?
C74 C75 . 1.363(7) ?
C74 H74 . 0.9300 ?
C75 C76 . 1.408(6) ?
C75 H75 . 0.9300 ?
C76 H76 . 0.9300 ?
C81 C86 . 1.384(5) ?
C81 C82 . 1.387(5) ?
C81 P2 . 1.839(3) ?
C82 C83 . 1.376(5) ?
C82 H82 . 0.9300 ?
C83 C84 . 1.380(7) ?
C83 H83 . 0.9300 ?
C84 C85 . 1.361(7) ?
C84 H84 . 0.9300 ?
C85 C86 . 1.399(6) ?
C85 H85 . 0.9300 ?
C86 H86 . 0.9300 ?
N1 Ru1 . 2.136(2) ?
N10 Ru1 . 2.182(2) ?
P1 Ru1 . 2.3667(8) ?
P2 Ru1 . 2.3762(8) ?
Ru1 H1 . 1.57(3) ?
F1A P3 . 1.637(11) ?
F2A F4A . 1.36(3) ?
F2A P3 . 1.523(14) ?
F2A F3A . 1.65(3) ?
F3A P3 . 1.580(15) ?
F4A P3 . 1.450(11) ?
F5A P3 . 1.499(12) ?
F6A P3 . 1.431(11) ?
F1B P3 . 1.448(8) ?
F1B F2B . 1.53(3) ?
F2B P3 . 1.581(9) ?
F3B P3 . 1.539(11) ?
F4B P3 . 1.629(7) ?
F5B P3 . 1.613(11) ?
F6B P3 . 1.592(8) ?

loop_
_geom_hbond_atom_site_label_D
_geom_hbond_atom_site_label_H
_geom_hbond_atom_site_label_A
_geom_hbond_site_symmetry_A
_geom_hbond_distance_DH
_geom_hbond_distance_HA
_geom_hbond_distance_DA
_geom_hbond_angle_DHA
_geom_hbond_publ_flag
C33 H33 F1B . 0.93 2.46 3.366(13) 164 yes
C8 H8 F4B 4_666 0.93 2.48 3.325(10) 151 yes
C35 H35 O22 4_565 0.93 2.46 3.362(6) 163 yes

loop_
_geom_torsion_atom_site_label_1
_geom_torsion_atom_site_label_2
_geom_torsion_atom_site_label_3
_geom_torsion_atom_site_label_4
_geom_torsion_site_symmetry_1
_geom_torsion_site_symmetry_2
_geom_torsion_site_symmetry_3
_geom_torsion_site_symmetry_4
_geom_torsion
_geom_torsion_publ_flag
N1 C2 C3 C4 . . . . 0.0(5) ?
C2 C3 C4 C12 . . . . -1.2(5) ?
C2 C3 C4 C15 . . . . 178.4(3) ?
C12 C5 C6 C14 . . . . 1.6(7) ?
C14 C7 C8 C9 . . . . -2.5(6) ?
C16 C7 C8 C9 . . . . 176.3(4) ?
C7 C8 C9 N10 . . . . 0.1(7) ?
N1 C11 C12 C4 . . . . -1.4(5) ?
C13 C11 C12 C4 . . . . 178.7(3) ?
N1 C11 C12 C5 . . . . 178.0(3) ?
C13 C11 C12 C5 . . . . -2.0(5) ?
C3 C4 C12 C11 . . . . 1.8(5) ?
C15 C4 C12 C11 . . . . -177.8(3) ?
C3 C4 C12 C5 . . . . -177.5(4) ?
C15 C4 C12 C5 . . . . 2.9(6) ?
C6 C5 C12 C11 . . . . -0.4(6) ?
C6 C5 C12 C4 . . . . 178.9(4) ?
N1 C11 C13 N10 . . . . 3.0(4) ?
C12 C11 C13 N10 . . . . -177.1(3) ?
N1 C11 C13 C14 . . . . -176.8(3) ?
C12 C11 C13 C14 . . . . 3.2(5) ?
N10 C13 C14 C7 . . . . -0.3(5) ?
C11 C13 C14 C7 . . . . 179.4(3) ?
N10 C13 C14 C6 . . . . 178.3(3) ?
C11 C13 C14 C6 . . . . -2.0(5) ?
C8 C7 C14 C13 . . . . 2.5(6) ?
C16 C7 C14 C13 . . . . -176.3(4) ?
C8 C7 C14 C6 . . . . -176.0(4) ?
C16 C7 C14 C6 . . . . 5.2(7) ?
C5 C6 C14 C13 . . . . -0.4(6) ?
C5 C6 C14 C7 . . . . 178.1(4) ?
C36 C31 C32 C33 . . . . -2.5(5) ?
P1 C31 C32 C33 . . . . 179.7(3) ?
C31 C32 C33 C34 . . . . 0.9(6) ?
C32 C33 C34 C35 . . . . 2.0(6) ?
C33 C34 C35 C36 . . . . -3.2(7) ?
C34 C35 C36 C31 . . . . 1.5(7) ?
C32 C31 C36 C35 . . . . 1.4(6) ?
P1 C31 C36 C35 . . . . 179.3(3) ?
C46 C41 C42 C43 . . . . -0.4(5) ?
P1 C41 C42 C43 . . . . -173.1(3) ?
C41 C42 C43 C44 . . . . -0.1(6) ?
C42 C43 C44 C45 . . . . 0.4(7) ?
C43 C44 C45 C46 . . . . -0.3(6) ?
C42 C41 C46 C45 . . . . 0.5(5) ?
P1 C41 C46 C45 . . . . 173.1(3) ?
C44 C45 C46 C41 . . . . -0.2(6) ?
C56 C51 C52 C53 . . . . 0.7(6) ?
P1 C51 C52 C53 . . . . 177.5(3) ?
C51 C52 C53 C54 . . . . 0.8(7) ?
C52 C53 C54 C55 . . . . -1.2(8) ?
C53 C54 C55 C56 . . . . 0.0(8) ?
C52 C51 C56 C55 . . . . -2.0(6) ?
P1 C51 C56 C55 . . . . -178.9(3) ?
C54 C55 C56 C51 . . . . 1.6(7) ?
C66 C61 C62 C63 . . . . 1.4(5) ?
P2 C61 C62 C63 . . . . -175.9(3) ?
C61 C62 C63 C64 . . . . 0.3(6) ?
C62 C63 C64 C65 . . . . -1.7(6) ?
C63 C64 C65 C66 . . . . 1.3(7) ?
C62 C61 C66 C65 . . . . -1.8(6) ?
P2 C61 C66 C65 . . . . 175.5(3) ?
C64 C65 C66 C61 . . . . 0.5(6) ?
C76 C71 C72 C73 . . . . 0.0(5) ?
P2 C71 C72 C73 . . . . -174.1(3) ?
C71 C72 C73 C74 . . . . 0.0(6) ?
C72 C73 C74 C75 . . . . 0.7(7) ?
C73 C74 C75 C76 . . . . -1.2(8) ?
C72 C71 C76 C75 . . . . -0.5(6) ?
P2 C71 C76 C75 . . . . 173.5(4) ?
C74 C75 C76 C71 . . . . 1.1(8) ?
C86 C81 C82 C83 . . . . -0.3(6) ?
P2 C81 C82 C83 . . . . 179.0(4) ?
C81 C82 C83 C84 . . . . 2.1(8) ?
C82 C83 C84 C85 . . . . -2.5(8) ?
C83 C84 C85 C86 . . . . 1.2(8) ?
C82 C81 C86 C85 . . . . -1.0(6) ?
P2 C81 C86 C85 . . . . 179.7(3) ?
C84 C85 C86 C81 . . . . 0.6(7) ?
C3 C2 N1 C11 . . . . 0.5(5) ?
C3 C2 N1 Ru1 . . . . 179.4(2) ?
C12 C11 N1 C2 . . . . 0.2(4) ?
C13 C11 N1 C2 . . . . -179.9(3) ?
C12 C11 N1 Ru1 . . . . -178.8(2) ?
C13 C11 N1 Ru1 . . . . 1.1(3) ?
C8 C9 N10 C13 . . . . 2.1(5) ?
C8 C9 N10 Ru1 . . . . -173.5(3) ?
C14 C13 N10 C9 . . . . -2.0(5) ?
C11 C13 N10 C9 . . . . 178.3(3) ?
C14 C13 N10 Ru1 . . . . 174.3(3) ?
C11 C13 N10 Ru1 . . . . -5.4(3) ?
C46 C41 P1 C51 . . . . 48.9(3) ?
C42 C41 P1 C51 . . . . -138.6(3) ?
C46 C41 P1 C31 . . . . 154.8(3) ?
C42 C41 P1 C31 . . . . -32.7(3) ?
C46 C41 P1 Ru1 . . . . -79.1(3) ?
C42 C41 P1 Ru1 . . . . 93.4(3) ?
C56 C51 P1 C41 . . . . -164.1(3) ?
C52 C51 P1 C41 . . . . 19.1(3) ?
C56 C51 P1 C31 . . . . 89.1(3) ?
C52 C51 P1 C31 . . . . -87.6(3) ?
C56 C51 P1 Ru1 . . . . -39.0(3) ?
C52 C51 P1 Ru1 . . . . 144.3(3) ?
C32 C31 P1 C41 . . . . 118.5(3) ?
C36 C31 P1 C41 . . . . -59.3(3) ?
C32 C31 P1 C51 . . . . -133.5(3) ?
C36 C31 P1 C51 . . . . 48.7(3) ?
C32 C31 P1 Ru1 . . . . -4.9(3) ?
C36 C31 P1 Ru1 . . . . 177.3(3) ?
C76 C71 P2 C81 . . . . 131.1(3) ?
C72 C71 P2 C81 . . . . -55.1(3) ?
C76 C71 P2 C61 . . . . 24.0(3) ?
C72 C71 P2 C61 . . . . -162.1(3) ?
C76 C71 P2 Ru1 . . . . -102.3(3) ?
C72 C71 P2 Ru1 . . . . 71.6(3) ?
C86 C81 P2 C71 . . . . -12.7(3) ?
C82 C81 P2 C71 . . . . 168.0(3) ?
C86 C81 P2 C61 . . . . 94.3(3) ?
C82 C81 P2 C61 . . . . -84.9(3) ?
C86 C81 P2 Ru1 . . . . -137.2(3) ?
C82 C81 P2 Ru1 . . . . 43.5(3) ?
C66 C61 P2 C71 . . . . -106.3(3) ?
C62 C61 P2 C71 . . . . 70.9(3) ?
C66 C61 P2 C81 . . . . 145.2(3) ?
C62 C61 P2 C81 . . . . -37.6(3) ?
C66 C61 P2 Ru1 . . . . 17.3(3) ?
C62 C61 P2 Ru1 . . . . -165.5(2) ?
F4A F2A F3A P3 . . . . -50.4(10) ?
F3A F2A F4A P3 . . . . 50.1(11) ?
F2B F1B P3 F3B . . . . 96.5(9) ?
F2B F1B P3 F6B . . . . -168.5(8) ?
F2B F1B P3 F5B . . . . -84.8(8) ?
F2A F4A P3 F6A . . . . -144.9(17) ?
F2A F4A P3 F5A . . . . 118.5(16) ?
F2A F4A P3 F3A . . . . -53.2(15) ?
F4A F2A P3 F6A . . . . 58(2) ?
F3A F2A P3 F6A . . . . -60(2) ?
F3A F2A P3 F4A . . . . -117.7(18) ?
F4A F2A P3 F5A . . . . -72.7(16) ?
F3A F2A P3 F5A . . . . 169.6(11) ?
F4A F2A P3 F3A . . . . 117.7(18) ?
F4A F2A P3 F1A . . . . -173.2(12) ?
F3A F2A P3 F1A . . . . 69.1(14) ?
F2A F3A P3 F6A . . . . 144.7(19) ?
F2A F3A P3 F4A . . . . 46.3(15) ?
F2A F3A P3 F1A . . . . -127.0(13) ?
F1B F2B P3 F3B . . . . -91.6(9) ?
F1B F2B P3 F6B . . . . 29.0(17) ?
F1B F2B P3 F5B . . . . 94.5(9) ?
F1B F2B P3 F4B . . . . 177.5(7) ?
